data_2229048
loop_
_publ_author_name
'Wang, Lina'
'Liu, Xiangrong'
'Yang, Chun'
'Zhao, Shunsheng'
'Li, Kanshe'

_publ_section_title
;
 1<i>H</i>-Pyrrole-2-carbohydrazide
;
_journal_coeditor_code FY2001
_journal_issue 2
_journal_name_full 'Acta Crystallographica Section E'
_journal_page_first o493
_journal_paper_doi 10.1107/S1600536811002650
_journal_volume 67
_journal_year 2011
_chemical_formula_iupac 'C5 H7 N3 O'
_chemical_formula_moiety 'C5 H7 N3 O'
_chemical_formula_sum 'C5 H7 N3 O'
_chemical_formula_weight 125.14
_chemical_name_systematic
;
1<i>H</i>-Pyrrole-2-carbohydrazide
;
_space_group_IT_number 61
_symmetry_cell_setting orthorhombic
_symmetry_space_group_name_Hall '-P 2ac 2ab'
_symmetry_space_group_name_H-M 'P b c a'
_atom_sites_solution_hydrogens geom
_atom_sites_solution_primary direct
_atom_sites_solution_secondary difmap
_audit_creation_method SHELXL97
_cell_angle_alpha 90.00
_cell_angle_beta 90.00
_cell_angle_gamma 90.00
_cell_formula_units_Z 8
_cell_length_a 9.9789(16)
_cell_length_b 8.5633(14)
_cell_length_c 13.657(2)
_cell_measurement_reflns_used 990
_cell_measurement_temperature 296(2)
_cell_measurement_theta_max 22.35
_cell_measurement_theta_min 2.98
_cell_volume 1167.0(3)
_computing_cell_refinement 'SAINT (Bruker, 2001)'
_computing_data_collection 'APEX2 (Bruker, 2001)'
_computing_data_reduction 'SAINT (Bruker, 2001)'
_computing_molecular_graphics 'SHELXTL (Sheldrick, 2008)'
_computing_publication_material 'SHELXTL (Sheldrick, 2008)'
_computing_structure_refinement 'SHELXL97 (Sheldrick, 2008)'
_computing_structure_solution 'SHELXS97 (Sheldrick, 2008)'
_diffrn_ambient_temperature 296(2)
_diffrn_measured_fraction_theta_full 1.000
_diffrn_measured_fraction_theta_max 1.000
_diffrn_measurement_device_type 'Bruker APEXII CCD'
_diffrn_measurement_method '\f and \w'
_diffrn_radiation_monochromator graphite
_diffrn_radiation_source 'fine-focus sealed tube'
_diffrn_radiation_type MoK\a
_diffrn_radiation_wavelength 0.71073
_diffrn_reflns_av_R_equivalents 0.0309
_diffrn_reflns_av_sigmaI/netI 0.0220
_diffrn_reflns_limit_h_max 11
_diffrn_reflns_limit_h_min -11
_diffrn_reflns_limit_k_max 10
_diffrn_reflns_limit_k_min -6
_diffrn_reflns_limit_l_max 16
_diffrn_reflns_limit_l_min -16
_diffrn_reflns_number 5327
_diffrn_reflns_theta_full 25.10
_diffrn_reflns_theta_max 25.10
_diffrn_reflns_theta_min 2.98
_diffrn_standards_number 0
_exptl_absorpt_coefficient_mu 0.105
_exptl_absorpt_correction_T_max 0.9830
_exptl_absorpt_correction_T_min 0.9684
_exptl_absorpt_correction_type multi-scan
_exptl_absorpt_process_details '(SADABS; Sheldrick, 2004)'
_exptl_crystal_colour colourless
_exptl_crystal_density_diffrn 1.424
_exptl_crystal_density_method 'not measured'
_exptl_crystal_description block
_exptl_crystal_F_000 528
_exptl_crystal_size_max 0.31
_exptl_crystal_size_mid 0.28
_exptl_crystal_size_min 0.16
_refine_diff_density_max 0.161
_refine_diff_density_min -0.213
_refine_ls_extinction_method none
_refine_ls_goodness_of_fit_ref 1.035
_refine_ls_hydrogen_treatment mixed
_refine_ls_matrix_type full
_refine_ls_number_parameters 90
_refine_ls_number_reflns 1043
_refine_ls_number_restraints 0
_refine_ls_restrained_S_all 1.035
_refine_ls_R_factor_all 0.0582
_refine_ls_R_factor_gt 0.0428
_refine_ls_shift/su_max 0.000
_refine_ls_shift/su_mean 0.000
_refine_ls_structure_factor_coef Fsqd
_refine_ls_weighting_details 'calc w=1/[\s^2^(Fo^2^)+(0.0957P)^2^+0.0000P] where P=(Fo^2^+2Fc^2^)/3'
_refine_ls_weighting_scheme calc
_refine_ls_wR_factor_gt 0.1312
_refine_ls_wR_factor_ref 0.1463
_reflns_number_gt 758
_reflns_number_total 1043
_reflns_threshold_expression I>2sigma(I)
_cod_data_source_file fy2001.cif
_cod_data_source_block I
_cod_database_code 2229048
_cod_database_fobs_code 2229048

loop_
_symmetry_equiv_pos_as_xyz
'x, y, z'
'-x+1/2, -y, z+1/2'
'-x, y+1/2, -z+1/2'
'x+1/2, -y+1/2, -z'
'-x, -y, -z'
'x-1/2, y, -z-1/2'
'x, -y-1/2, z-1/2'
'-x-1/2, y-1/2, z'

loop_
_atom_site_type_symbol
_atom_site_label
_atom_site_fract_x
_atom_site_fract_y
_atom_site_fract_z
_atom_site_U_iso_or_equiv
_atom_site_adp_type
_atom_site_calc_flag
_atom_site_refinement_flags
_atom_site_occupancy
_atom_site_disorder_assembly
_atom_site_disorder_group
N N1 0.55417(12) 0.04787(18) 0.64606(11) 0.0469(5) Uani d . 1 . .
H H1 0.6352 0.0752 0.6332 0.056 Uiso calc R 1 . .
N N2 0.34109(14) 0.28224(17) 0.48978(11) 0.0495(5) Uani d . 1 . .
H H2 0.2667 0.2414 0.5087 0.059 Uiso calc R 1 . .
N N3 0.33807(16) 0.3955(2) 0.41573(15) 0.0551(5) Uani d . 1 . .
O O1 0.56366(11) 0.29286(15) 0.50912(10) 0.0538(5) Uani d . 1 . .
C C1 0.5178(2) -0.0654(2) 0.71020(14) 0.0523(5) Uani d . 1 . .
H H1A 0.5761 -0.1266 0.7470 0.063 Uiso calc R 1 . .
C C2 0.3816(2) -0.0744(2) 0.71164(14) 0.0544(6) Uani d . 1 . .
H H2A 0.3304 -0.1421 0.7495 0.065 Uiso calc R 1 . .
C C3 0.33310(17) 0.0371(2) 0.64571(14) 0.0510(6) Uani d . 1 . .
H H3 0.2435 0.0573 0.6318 0.061 Uiso calc R 1 . .
C C4 0.44238(15) 0.1116(2) 0.60516(13) 0.0418(5) Uani d . 1 . .
C C5 0.45432(16) 0.2352(2) 0.53214(13) 0.0423(5) Uani d . 1 . .
H H3A 0.394(3) 0.359(3) 0.3665(19) 0.086(8) Uiso d . 1 . .
H H3B 0.380(3) 0.483(3) 0.4387(19) 0.095(9) Uiso d . 1 . .

loop_
_atom_site_aniso_label
_atom_site_aniso_U_11
_atom_site_aniso_U_22
_atom_site_aniso_U_33
_atom_site_aniso_U_12
_atom_site_aniso_U_13
_atom_site_aniso_U_23
N1 0.0320(8) 0.0562(10) 0.0526(10) -0.0009(7) 0.0010(6) 0.0026(8)
N2 0.0285(8) 0.0569(10) 0.0631(10) -0.0010(6) 0.0003(6) 0.0119(8)
N3 0.0383(10) 0.0595(12) 0.0674(12) -0.0003(8) -0.0021(8) 0.0121(10)
O1 0.0304(8) 0.0574(9) 0.0737(10) -0.0019(5) 0.0016(6) 0.0054(7)
C1 0.0483(11) 0.0604(12) 0.0481(11) 0.0021(9) -0.0002(8) 0.0056(10)
C2 0.0455(12) 0.0631(13) 0.0545(12) -0.0060(9) 0.0063(9) 0.0041(10)
C3 0.0357(10) 0.0618(12) 0.0554(12) -0.0037(9) 0.0001(8) -0.0008(10)
C4 0.0336(9) 0.0469(11) 0.0447(10) -0.0001(7) -0.0003(7) -0.0048(8)
C5 0.0319(10) 0.0452(10) 0.0497(11) 0.0003(8) 0.0005(7) -0.0091(9)

loop_
_atom_type_symbol
_atom_type_description
_atom_type_scat_dispersion_real
_atom_type_scat_dispersion_imag
_atom_type_scat_source
C C 0.0033 0.0016 'International Tables Vol C Tables 4.2.6.8 and 6.1.1.4'
H H 0.0000 0.0000 'International Tables Vol C Tables 4.2.6.8 and 6.1.1.4'
N N 0.0061 0.0033 'International Tables Vol C Tables 4.2.6.8 and 6.1.1.4'
O O 0.0106 0.0060 'International Tables Vol C Tables 4.2.6.8 and 6.1.1.4'

loop_
_geom_angle_atom_site_label_1
_geom_angle_atom_site_label_2
_geom_angle_atom_site_label_3
_geom_angle_site_symmetry_1
_geom_angle_site_symmetry_3
_geom_angle
_geom_angle_publ_flag
C1 N1 C4 . . 109.41(15) ?
C1 N1 H1 . . 125.3 ?
C4 N1 H1 . . 125.3 ?
C5 N2 N3 . . 122.74(15) ?
C5 N2 H2 . . 118.6 ?
N3 N2 H2 . . 118.6 ?
N2 N3 H3A . . 106.1(15) ?
N2 N3 H3B . . 108.1(17) ?
H3A N3 H3B . . 104(2) ?
N1 C1 C2 . . 108.47(17) ?
N1 C1 H1A . . 125.8 ?
C2 C1 H1A . . 125.8 ?
C1 C2 C3 . . 107.33(17) ?
C1 C2 H2A . . 126.3 ?
C3 C2 H2A . . 126.3 ?
C4 C3 C2 . . 107.48(16) ?
C4 C3 H3 . . 126.3 ?
C2 C3 H3 . . 126.3 ?
N1 C4 C3 . . 107.30(17) ?
N1 C4 C5 . . 120.28(14) ?
C3 C4 C5 . . 132.42(15) ?
O1 C5 N2 . . 121.13(18) ?
O1 C5 C4 . . 122.32(15) ?
N2 C5 C4 . . 116.54(15) ?

loop_
_geom_bond_atom_site_label_1
_geom_bond_atom_site_label_2
_geom_bond_site_symmetry_2
_geom_bond_distance
_geom_bond_publ_flag
N1 C1 . 1.356(2) ?
N1 C4 . 1.362(2) ?
N1 H1 . 0.8600 ?
N2 C5 . 1.332(2) ?
N2 N3 . 1.402(2) ?
N2 H2 . 0.8600 ?
N3 H3A . 0.93(3) ?
N3 H3B . 0.91(3) ?
O1 C5 . 1.2380(18) ?
C1 C2 . 1.361(3) ?
C1 H1A . 0.9300 ?
C2 C3 . 1.399(3) ?
C2 H2A . 0.9300 ?
C3 C4 . 1.380(2) ?
C3 H3 . 0.9300 ?
C4 C5 . 1.459(3) ?

loop_
_geom_hbond_atom_site_label_D
_geom_hbond_atom_site_label_H
_geom_hbond_atom_site_label_A
_geom_hbond_site_symmetry_A
_geom_hbond_distance_DH
_geom_hbond_distance_HA
_geom_hbond_distance_DA
_geom_hbond_angle_DHA
_geom_hbond_publ_flag
N1 H1 N3 4_556 0.86 2.15 2.996(2) 169 y
N2 H2 O1 4_456 0.86 2.06 2.8422(19) 151 y
N3 H3B O1 5_666 0.91(3) 2.12(3) 3.023(3) 168(2) y

loop_
_geom_torsion_atom_site_label_1
_geom_torsion_atom_site_label_2
_geom_torsion_atom_site_label_3
_geom_torsion_atom_site_label_4
_geom_torsion_site_symmetry_1
_geom_torsion_site_symmetry_2
_geom_torsion_site_symmetry_3
_geom_torsion_site_symmetry_4
_geom_torsion
_geom_torsion_publ_flag
C4 N1 C1 C2 . . . . -0.5(2) ?
N1 C1 C2 C3 . . . . 0.2(2) ?
C1 C2 C3 C4 . . . . 0.2(2) ?
C1 N1 C4 C3 . . . . 0.6(2) ?
C1 N1 C4 C5 . . . . -179.09(15) ?
C2 C3 C4 N1 . . . . -0.5(2) ?
C2 C3 C4 C5 . . . . 179.19(19) ?
N3 N2 C5 O1 . . . . 1.6(3) ?
N3 N2 C5 C4 . . . . -177.42(17) ?
N1 C4 C5 O1 . . . . -4.4(3) ?
C3 C4 C5 O1 . . . . 175.93(18) ?
N1 C4 C5 N2 . . . . 174.58(16) ?
C3 C4 C5 N2 . . . . -5.1(3) ?

loop_
_cod_related_entry_id
_cod_related_entry_database
_cod_related_entry_code
1 ChemSpider 248007
